data_7030902
loop_
_publ_author_name
'Normand, Adrien T.'
'Massard, Alexandre'
'Richard, Philippe'
'Canovas, Coline'
'Balan, C\'edric'
'Picquet, Michel'
'Auffrant, Audrey'
'Le Gendre, Pierre'

_publ_section_title
;
 Titanium imido complexes stabilised by bis(iminophosphoranyl)methanide
 ligands: the influence of N-substituents on solution dynamics and
 reactivity.
;
_journal_issue 40
_journal_name_full 'Dalton transactions (Cambridge, England : 2003)'
_journal_page_first 15098
_journal_page_last 15110
_journal_paper_doi 10.1039/c4dt00746h
_journal_volume 43
_journal_year 2014
_chemical_formula_moiety 'C35 H43 Li N2 O P2'
_chemical_formula_sum 'C35 H43 Li N2 O P2'
_chemical_formula_weight 576.59
_space_group_crystal_system triclinic
_space_group_IT_number 2
_space_group_name_Hall '-P 1'
_space_group_name_H-M_alt 'P -1'
_symmetry_space_group_name_Hall '-P 1'
_symmetry_space_group_name_H-M 'P -1'
_atom_sites_solution_hydrogens mixed
_atom_sites_solution_primary direct
_cell_angle_alpha 90.298(2)
_cell_angle_beta 105.468(2)
_cell_angle_gamma 107.231(2)
_cell_formula_units_Z 2
_cell_length_a 11.1903(7)
_cell_length_b 12.0750(8)
_cell_length_c 13.1287(9)
_cell_measurement_reflns_used 9863
_cell_measurement_temperature 115
_cell_measurement_theta_max 30.70
_cell_measurement_theta_min 2.22
_cell_volume 1626.15(19)
_computing_molecular_graphics 'Olex2 (Dolomanov et al., 2009)'
_computing_publication_material 'Olex2 (Dolomanov et al., 2009)'
_computing_structure_refinement 'XL (Sheldrick, 2008)'
_computing_structure_solution 'ShelXS (Sheldrick, 2008)'
_diffrn_ambient_temperature 115
_diffrn_detector 'CCD Plate'
_diffrn_detector_area_resol_mean 9
_diffrn_detector_type 'CCD area detector'
_diffrn_measured_fraction_theta_full 0.999
_diffrn_measured_fraction_theta_max 0.917
_diffrn_measurement_device '\k-geometry diffractometer'
_diffrn_measurement_device_type 'Nonius Kappa APEX II'
_diffrn_measurement_method '\f and \w scans'
_diffrn_radiation_collimation '0.6 mm'
_diffrn_radiation_monochromator graphite
_diffrn_radiation_probe x-ray
_diffrn_radiation_type MoK\a
_diffrn_radiation_wavelength 0.71073
_diffrn_reflns_av_R_equivalents 0.0353
_diffrn_reflns_av_unetI/netI 0.0315
_diffrn_reflns_Laue_measured_fraction_full 0.999
_diffrn_reflns_Laue_measured_fraction_max 0.917
_diffrn_reflns_limit_h_max 16
_diffrn_reflns_limit_h_min -15
_diffrn_reflns_limit_k_max 17
_diffrn_reflns_limit_k_min -17
_diffrn_reflns_limit_l_max 18
_diffrn_reflns_limit_l_min -18
_diffrn_reflns_number 62708
_diffrn_reflns_point_group_measured_fraction_full 0.999
_diffrn_reflns_point_group_measured_fraction_max 0.917
_diffrn_reflns_theta_full 25.242
_diffrn_reflns_theta_max 30.817
_diffrn_reflns_theta_min 2.891
_diffrn_source 'X-ray tube'
_diffrn_source_target Mo
_diffrn_source_type 'Siemens KFF Mo 2K-180'
_diffrn_standards_number 0
_exptl_absorpt_coefficient_mu 0.163
_exptl_absorpt_correction_T_max 0.7461
_exptl_absorpt_correction_T_min 0.7034
_exptl_absorpt_correction_type multi-scan
_exptl_absorpt_process_details
;
SADABS-2012/1 (Bruker,2012) was used for absorption correction.
wR2(int) was 0.0562 before and 0.0460 after correction.
The Ratio of minimum to maximum transmission is 0.9428.
The \l/2 correction factor is 0.0015.
;
_exptl_crystal_colour colourless
_exptl_crystal_density_diffrn 1.178
_exptl_crystal_description prism
_exptl_crystal_F_000 616
_exptl_crystal_size_max 0.25
_exptl_crystal_size_mid 0.25
_exptl_crystal_size_min 0.2
_refine_diff_density_max 1.255
_refine_diff_density_min -0.683
_refine_diff_density_rms 0.075
_refine_ls_extinction_method none
_refine_ls_goodness_of_fit_ref 1.040
_refine_ls_hydrogen_treatment mixed
_refine_ls_matrix_type full
_refine_ls_number_parameters 373
_refine_ls_number_reflns 9351
_refine_ls_number_restraints 0
_refine_ls_restrained_S_all 1.040
_refine_ls_R_factor_all 0.0775
_refine_ls_R_factor_gt 0.0505
_refine_ls_shift/su_max 0.000
_refine_ls_shift/su_mean 0.000
_refine_ls_structure_factor_coef Fsqd
_refine_ls_weighting_details 'w=1/[\s^2^(Fo^2^)+(0.0528P)^2^+1.9975P] where P=(Fo^2^+2Fc^2^)/3'
_refine_ls_weighting_scheme calc
_refine_ls_wR_factor_gt 0.1188
_refine_ls_wR_factor_ref 0.1397
_reflns_Friedel_coverage 0.000
_reflns_number_gt 7082
_reflns_number_total 9351
_reflns_threshold_expression 'I > 2\s(I)'
_cod_data_source_file c4dt00746h2.cif
_cod_data_source_block 3a
_cod_depositor_comments 'Adding full bibliography for 7030902--7030905.cif.'
_cod_database_code 7030902
_shelx_space_group_comment
;
The symmetry employed for this shelxl refinement is uniquely defined
by the following loop, which should always be used as a source of
symmetry information in preference to the above space-group names.
They are only intended as comments.
;
_shelx_estimated_absorpt_t_max 0.968
_shelx_estimated_absorpt_t_min 0.960
_olex2_refinement_description
;
1. Fixed Uiso
 At 1.2 times of:
  All C(H) groups, All C(H,H) groups
 At 1.5 times of:
  All C(H,H,H) groups
2.a Riding coordinates:
 C1(H1)
2.b Ternary CH refined with riding coordinates:
 C2(H2), C5(H5)
2.c Secondary CH2 refined with riding coordinates:
 C32(H32A,H32B), C33(H33A,H33B), C34(H34A,H34B), C35(H35A,H35B)
2.d Me refined with riding coordinates:
 C3(H3A,H3B,H3C)
2.e Aromatic/amide H refined with riding coordinates:
 C9(H9), C10(H10), C11(H11), C12(H12), C13(H13), C15(H15), C16(H16), C17(H17),
 C18(H18), C19(H19), C21(H21), C22(H22), C23(H23), C24(H24), C25(H25), C27(H27),
  C28(H28), C29(H29), C30(H30), C31(H31)
2.f Idealised Me refined as rotating group:
 C4(H4A,H4B,H4C), C6(H6A,H6B,H6C), C7(H7A,H7B,H7C)
;

loop_
_space_group_symop_operation_xyz
'x, y, z'
'-x, -y, -z'

loop_
_atom_site_label
_atom_site_type_symbol
_atom_site_fract_x
_atom_site_fract_y
_atom_site_fract_z
_atom_site_U_iso_or_equiv
_atom_site_adp_type
_atom_site_occupancy
_atom_site_site_symmetry_order
_atom_site_calc_flag
_atom_site_refinement_flags_posn
C1 C 0.28878(16) 0.19232(15) 0.35311(13) 0.0159(3) Uani 1 1 d .
H1 H 0.3162 0.1738 0.4262 0.019 Uiso 1 1 d R
C2 C 0.06142(19) 0.39403(17) 0.21543(17) 0.0265(4) Uani 1 1 d .
H2 H -0.0044 0.3248 0.1733 0.032 Uiso 1 1 calc R
C3 C -0.0020(4) 0.4489(3) 0.2784(3) 0.0656(10) Uani 1 1 d .
H3A H -0.0337 0.3955 0.3262 0.098 Uiso 1 1 calc R
H3B H -0.0735 0.4679 0.2314 0.098 Uiso 1 1 calc R
H3C H 0.0603 0.5186 0.3183 0.098 Uiso 1 1 calc R
C4 C 0.1126(3) 0.4788(3) 0.1389(2) 0.0572(8) Uani 1 1 d .
H4A H 0.0430 0.5042 0.0966 0.086 Uiso 1 1 calc GR
H4B H 0.1453 0.4403 0.0934 0.086 Uiso 1 1 calc GR
H4C H 0.1814 0.5450 0.1788 0.086 Uiso 1 1 calc GR
C5 C 0.4114(2) 0.26805(17) 0.08604(14) 0.0240(4) Uani 1 1 d .
H5 H 0.3856 0.1867 0.0574 0.029 Uiso 1 1 calc R
C6 C 0.3329(3) 0.3317(2) 0.00821(18) 0.0408(6) Uani 1 1 d .
H6A H 0.3496 0.3270 -0.0595 0.061 Uiso 1 1 calc GR
H6B H 0.3582 0.4119 0.0348 0.061 Uiso 1 1 calc GR
H6C H 0.2417 0.2961 0.0003 0.061 Uiso 1 1 calc GR
C7 C 0.5569(2) 0.3226(2) 0.09997(19) 0.0363(5) Uani 1 1 d .
H7A H 0.6043 0.2789 0.1459 0.054 Uiso 1 1 calc GR
H7B H 0.5843 0.4015 0.1307 0.054 Uiso 1 1 calc GR
H7C H 0.5739 0.3218 0.0321 0.054 Uiso 1 1 calc GR
C8 C -0.00184(16) 0.13554(14) 0.26101(13) 0.0160(3) Uani 1 1 d .
C9 C -0.01251(18) 0.07912(17) 0.16443(14) 0.0214(4) Uani 1 1 d .
H9 H 0.0606 0.0921 0.1397 0.026 Uiso 1 1 calc R
C10 C -0.1313(2) 0.00374(18) 0.10497(15) 0.0264(4) Uani 1 1 d .
H10 H -0.1373 -0.0342 0.0411 0.032 Uiso 1 1 calc R
C11 C -0.24121(18) -0.01511(18) 0.14065(15) 0.0255(4) Uani 1 1 d .
H11 H -0.3204 -0.0666 0.1013 0.031 Uiso 1 1 calc R
C12 C -0.23282(18) 0.04265(17) 0.23451(15) 0.0229(4) Uani 1 1 d .
H12 H -0.3068 0.0311 0.2577 0.028 Uiso 1 1 calc R
C13 C -0.11385(17) 0.11807(16) 0.29447(14) 0.0195(3) Uani 1 1 d .
H13 H -0.1090 0.1572 0.3574 0.023 Uiso 1 1 calc R
C14 C 0.13926(16) 0.25051(15) 0.46862(13) 0.0158(3) Uani 1 1 d .
C15 C 0.10655(16) 0.15344(15) 0.52477(14) 0.0177(3) Uani 1 1 d .
H15 H 0.0897 0.0794 0.4929 0.021 Uiso 1 1 calc R
C16 C 0.09895(17) 0.16656(17) 0.62808(14) 0.0209(3) Uani 1 1 d .
H16 H 0.0758 0.1013 0.6645 0.025 Uiso 1 1 calc R
C17 C 0.12590(18) 0.27710(18) 0.67670(15) 0.0232(4) Uani 1 1 d .
H17 H 0.1205 0.2860 0.7456 0.028 Uiso 1 1 calc R
C18 C 0.16090(19) 0.37429(17) 0.62228(15) 0.0248(4) Uani 1 1 d .
H18 H 0.1803 0.4484 0.6552 0.030 Uiso 1 1 calc R
C19 C 0.16702(18) 0.36107(16) 0.51860(15) 0.0210(3) Uani 1 1 d .
H19 H 0.1898 0.4265 0.4823 0.025 Uiso 1 1 calc R
C20 C 0.32680(17) 0.02747(15) 0.20277(14) 0.0178(3) Uani 1 1 d .
C21 C 0.40067(19) -0.00150(16) 0.14175(14) 0.0220(4) Uani 1 1 d .
H21 H 0.4777 0.0529 0.1381 0.026 Uiso 1 1 calc R
C22 C 0.3595(2) -0.11108(18) 0.08668(16) 0.0281(4) Uani 1 1 d .
H22 H 0.4082 -0.1290 0.0454 0.034 Uiso 1 1 calc R
C23 C 0.2468(2) -0.19315(18) 0.09314(18) 0.0332(5) Uani 1 1 d .
H23 H 0.2190 -0.2659 0.0554 0.040 Uiso 1 1 calc R
C24 C 0.1749(2) -0.16745(17) 0.15594(18) 0.0322(5) Uani 1 1 d .
H24 H 0.0999 -0.2235 0.1616 0.039 Uiso 1 1 calc R
C25 C 0.21493(19) -0.05742(16) 0.21069(16) 0.0243(4) Uani 1 1 d .
H25 H 0.1665 -0.0407 0.2528 0.029 Uiso 1 1 calc R
C26 C 0.53630(16) 0.18338(15) 0.35783(13) 0.0159(3) Uani 1 1 d .
C27 C 0.56284(17) 0.08704(16) 0.40587(14) 0.0192(3) Uani 1 1 d .
H27 H 0.5004 0.0141 0.3882 0.023 Uiso 1 1 calc R
C28 C 0.68247(19) 0.09959(17) 0.48030(15) 0.0236(4) Uani 1 1 d .
H28 H 0.6991 0.0353 0.5126 0.028 Uiso 1 1 calc R
C29 C 0.77661(19) 0.20827(18) 0.50599(15) 0.0251(4) Uani 1 1 d .
H29 H 0.8562 0.2168 0.5557 0.030 Uiso 1 1 calc R
C30 C 0.75176(18) 0.30399(17) 0.45744(16) 0.0241(4) Uani 1 1 d .
H30 H 0.8153 0.3764 0.4739 0.029 Uiso 1 1 calc R
C31 C 0.63205(17) 0.29194(16) 0.38417(14) 0.0197(3) Uani 1 1 d .
H31 H 0.6157 0.3567 0.3525 0.024 Uiso 1 1 calc R
C32 C 0.5079(2) 0.63171(18) 0.23623(16) 0.0278(4) Uani 1 1 d .
H32A H 0.4406 0.6241 0.1699 0.033 Uiso 1 1 calc R
H32B H 0.5836 0.6200 0.2209 0.033 Uiso 1 1 calc R
C33 C 0.54321(19) 0.75032(17) 0.29468(17) 0.0267(4) Uani 1 1 d .
H33A H 0.5303 0.8084 0.2458 0.032 Uiso 1 1 calc R
H33B H 0.6329 0.7750 0.3386 0.032 Uiso 1 1 calc R
C34 C 0.4485(2) 0.72913(17) 0.36185(16) 0.0259(4) Uani 1 1 d .
H34A H 0.4801 0.7863 0.4228 0.031 Uiso 1 1 calc R
H34B H 0.3629 0.7301 0.3207 0.031 Uiso 1 1 calc R
C35 C 0.4462(2) 0.60903(17) 0.39495(16) 0.0293(4) Uani 1 1 d .
H35A H 0.5170 0.6138 0.4581 0.035 Uiso 1 1 calc R
H35B H 0.3643 0.5692 0.4095 0.035 Uiso 1 1 calc R
N1 N 0.37858(15) 0.27104(13) 0.18640(12) 0.0181(3) Uani 1 1 d .
N2 N 0.17083(14) 0.35885(13) 0.27891(12) 0.0176(3) Uani 1 1 d .
Li Li 0.3427(3) 0.3950(3) 0.2576(3) 0.0221(6) Uani 1 1 d .
P1 P 0.37666(4) 0.17482(4) 0.26833(3) 0.01440(10) Uani 1 1 d .
P2 P 0.15410(4) 0.24010(4) 0.33351(3) 0.01420(10) Uani 1 1 d .
O O 0.46117(14) 0.54843(12) 0.30580(11) 0.0276(3) Uani 1 1 d .

loop_
_atom_site_aniso_label
_atom_site_aniso_U_11
_atom_site_aniso_U_22
_atom_site_aniso_U_33
_atom_site_aniso_U_23
_atom_site_aniso_U_13
_atom_site_aniso_U_12
C1 0.0165(7) 0.0179(8) 0.0151(7) 0.0026(6) 0.0048(6) 0.0076(6)
C2 0.0223(9) 0.0223(9) 0.0342(11) 0.0078(8) 0.0030(8) 0.0101(7)
C3 0.083(2) 0.097(3) 0.0504(17) 0.0159(17) 0.0214(16) 0.074(2)
C4 0.0572(18) 0.075(2) 0.0536(17) 0.0358(16) 0.0193(14) 0.0383(16)
C5 0.0381(11) 0.0212(9) 0.0172(8) 0.0030(7) 0.0125(8) 0.0116(8)
C6 0.0652(17) 0.0478(14) 0.0230(10) 0.0153(10) 0.0192(11) 0.0312(13)
C7 0.0458(13) 0.0347(12) 0.0389(12) 0.0060(9) 0.0290(11) 0.0125(10)
C8 0.0154(7) 0.0151(7) 0.0168(8) 0.0021(6) 0.0033(6) 0.0050(6)
C9 0.0208(8) 0.0270(9) 0.0172(8) 0.0004(7) 0.0058(7) 0.0082(7)
C10 0.0274(10) 0.0309(10) 0.0179(9) -0.0059(7) 0.0031(7) 0.0076(8)
C11 0.0188(8) 0.0289(10) 0.0220(9) -0.0024(7) -0.0004(7) 0.0026(7)
C12 0.0167(8) 0.0291(9) 0.0220(9) 0.0008(7) 0.0049(7) 0.0060(7)
C13 0.0181(8) 0.0214(8) 0.0193(8) -0.0009(6) 0.0052(7) 0.0066(7)
C14 0.0122(7) 0.0181(8) 0.0170(8) 0.0004(6) 0.0038(6) 0.0047(6)
C15 0.0153(7) 0.0167(8) 0.0197(8) 0.0018(6) 0.0041(6) 0.0037(6)
C16 0.0162(8) 0.0265(9) 0.0203(8) 0.0057(7) 0.0051(7) 0.0072(7)
C17 0.0209(8) 0.0330(10) 0.0164(8) 0.0002(7) 0.0066(7) 0.0083(7)
C18 0.0276(9) 0.0225(9) 0.0238(9) -0.0049(7) 0.0084(8) 0.0061(7)
C19 0.0247(9) 0.0173(8) 0.0208(8) 0.0008(6) 0.0075(7) 0.0052(7)
C20 0.0211(8) 0.0146(7) 0.0175(8) 0.0011(6) 0.0024(6) 0.0076(6)
C21 0.0254(9) 0.0218(9) 0.0198(8) -0.0005(7) 0.0035(7) 0.0113(7)
C22 0.0380(11) 0.0250(9) 0.0238(9) -0.0022(7) 0.0038(8) 0.0179(9)
C23 0.0432(12) 0.0179(9) 0.0331(11) -0.0053(8) -0.0006(9) 0.0118(9)
C24 0.0330(11) 0.0169(9) 0.0392(12) 0.0000(8) 0.0029(9) 0.0032(8)
C25 0.0236(9) 0.0184(8) 0.0295(10) 0.0026(7) 0.0050(8) 0.0065(7)
C26 0.0168(7) 0.0181(8) 0.0151(7) 0.0015(6) 0.0066(6) 0.0067(6)
C27 0.0204(8) 0.0190(8) 0.0196(8) 0.0020(6) 0.0069(7) 0.0069(7)
C28 0.0246(9) 0.0285(9) 0.0230(9) 0.0056(7) 0.0067(7) 0.0157(8)
C29 0.0191(8) 0.0356(10) 0.0220(9) -0.0005(8) 0.0032(7) 0.0126(8)
C30 0.0186(8) 0.0259(9) 0.0258(9) -0.0041(7) 0.0063(7) 0.0040(7)
C31 0.0194(8) 0.0189(8) 0.0215(8) 0.0005(6) 0.0069(7) 0.0060(7)
C32 0.0262(9) 0.0315(10) 0.0235(9) 0.0014(8) 0.0119(8) 0.0015(8)
C33 0.0217(9) 0.0234(9) 0.0301(10) 0.0060(8) 0.0059(8) 0.0008(7)
C34 0.0247(9) 0.0250(9) 0.0259(10) -0.0031(7) 0.0046(8) 0.0069(7)
C35 0.0399(11) 0.0223(9) 0.0234(9) -0.0030(7) 0.0150(9) 0.0010(8)
N1 0.0243(7) 0.0159(7) 0.0167(7) 0.0033(5) 0.0086(6) 0.0074(6)
N2 0.0177(7) 0.0153(7) 0.0209(7) 0.0045(5) 0.0055(6) 0.0065(5)
Li 0.0233(15) 0.0187(14) 0.0265(16) 0.0014(12) 0.0107(13) 0.0063(12)
P1 0.0158(2) 0.01333(19) 0.0145(2) 0.00097(15) 0.00439(15) 0.00505(15)
P2 0.01409(19) 0.01327(19) 0.0154(2) 0.00103(15) 0.00445(15) 0.00426(15)
O 0.0345(8) 0.0192(6) 0.0283(7) -0.0030(5) 0.0170(6) 0.0002(6)

loop_
_atom_type_symbol
_atom_type_description
_atom_type_scat_dispersion_real
_atom_type_scat_dispersion_imag
_atom_type_scat_source
C C 0.0033 0.0016 'International Tables Vol C Tables 4.2.6.8 and 6.1.1.4'
H H 0.0000 0.0000 'International Tables Vol C Tables 4.2.6.8 and 6.1.1.4'
Li Li -0.0003 0.0001 'International Tables Vol C Tables 4.2.6.8 and 6.1.1.4'
N N 0.0061 0.0033 'International Tables Vol C Tables 4.2.6.8 and 6.1.1.4'
O O 0.0106 0.0060 'International Tables Vol C Tables 4.2.6.8 and 6.1.1.4'
P P 0.1023 0.0942 'International Tables Vol C Tables 4.2.6.8 and 6.1.1.4'

loop_
_geom_angle_atom_site_label_1
_geom_angle_atom_site_label_2
_geom_angle_atom_site_label_3
_geom_angle
Li C1 H1 132.8
P1 C1 H1 118.3
P1 C1 Li 73.74(9)
P1 C1 P2 131.25(10)
P2 C1 H1 110.4
P2 C1 Li 73.27(9)
C3 C2 H2 108.3
C3 C2 C4 109.8(2)
C4 C2 H2 108.3
N2 C2 H2 108.3
N2 C2 C3 114.53(19)
N2 C2 C4 107.54(18)
C2 C3 H3A 109.5
C2 C3 H3B 109.5
C2 C3 H3C 109.5
H3A C3 H3B 109.5
H3A C3 H3C 109.5
H3B C3 H3C 109.5
C2 C4 H4A 109.5
C2 C4 H4B 109.5
C2 C4 H4C 109.5
H4A C4 H4B 109.5
H4A C4 H4C 109.5
H4B C4 H4C 109.5
C6 C5 H5 108.6
C7 C5 H5 108.6
C7 C5 C6 110.63(18)
N1 C5 H5 108.6
N1 C5 C6 108.24(16)
N1 C5 C7 112.09(17)
C5 C6 H6A 109.5
C5 C6 H6B 109.5
C5 C6 H6C 109.5
H6A C6 H6B 109.5
H6A C6 H6C 109.5
H6B C6 H6C 109.5
C5 C7 H7A 109.5
C5 C7 H7B 109.5
C5 C7 H7C 109.5
H7A C7 H7B 109.5
H7A C7 H7C 109.5
H7B C7 H7C 109.5
C9 C8 P2 119.24(13)
C13 C8 C9 118.65(16)
C13 C8 P2 121.85(13)
C8 C9 H9 119.7
C10 C9 C8 120.54(17)
C10 C9 H9 119.7
C9 C10 H10 119.9
C11 C10 C9 120.11(17)
C11 C10 H10 119.9
C10 C11 H11 120.0
C12 C11 C10 119.94(17)
C12 C11 H11 120.0
C11 C12 H12 119.9
C11 C12 C13 120.12(17)
C13 C12 H12 119.9
C8 C13 H13 119.7
C12 C13 C8 120.59(16)
C12 C13 H13 119.7
C15 C14 P2 122.99(13)
C19 C14 C15 118.86(16)
C19 C14 P2 118.10(13)
C14 C15 H15 119.7
C16 C15 C14 120.60(16)
C16 C15 H15 119.7
C15 C16 H16 120.0
C17 C16 C15 119.97(17)
C17 C16 H16 120.0
C16 C17 H17 120.1
C18 C17 C16 119.88(17)
C18 C17 H17 120.1
C17 C18 H18 119.9
C17 C18 C19 120.13(17)
C19 C18 H18 119.9
C14 C19 H19 119.7
C18 C19 C14 120.55(17)
C18 C19 H19 119.7
C21 C20 P1 120.12(14)
C25 C20 C21 118.51(17)
C25 C20 P1 121.36(14)
C20 C21 H21 119.7
C22 C21 C20 120.51(19)
C22 C21 H21 119.7
C21 C22 H22 119.9
C23 C22 C21 120.3(2)
C23 C22 H22 119.9
C22 C23 H23 120.0
C22 C23 C24 120.06(19)
C24 C23 H23 120.0
C23 C24 H24 120.0
C23 C24 C25 120.0(2)
C25 C24 H24 120.0
C20 C25 C24 120.59(19)
C20 C25 H25 119.7
C24 C25 H25 119.7
C27 C26 P1 122.41(13)
C31 C26 C27 118.95(16)
C31 C26 P1 118.50(13)
C26 C27 H27 119.8
C28 C27 C26 120.44(17)
C28 C27 H27 119.8
C27 C28 H28 120.0
C29 C28 C27 119.94(18)
C29 C28 H28 120.0
C28 C29 H29 120.0
C30 C29 C28 119.96(18)
C30 C29 H29 120.0
C29 C30 H30 119.9
C29 C30 C31 120.19(18)
C31 C30 H30 119.9
C26 C31 H31 119.7
C30 C31 C26 120.51(17)
C30 C31 H31 119.7
H32A C32 H32B 108.7
C33 C32 H32A 110.5
C33 C32 H32B 110.5
O C32 H32A 110.5
O C32 H32B 110.5
O C32 C33 105.96(15)
C32 C33 H33A 111.3
C32 C33 H33B 111.3
C32 C33 C34 102.29(15)
H33A C33 H33B 109.2
C34 C33 H33A 111.3
C34 C33 H33B 111.3
C33 C34 H34A 111.5
C33 C34 H34B 111.5
H34A C34 H34B 109.3
C35 C34 C33 101.58(16)
C35 C34 H34A 111.5
C35 C34 H34B 111.5
C34 C35 H35A 110.7
C34 C35 H35B 110.7
H35A C35 H35B 108.8
O C35 C34 105.35(16)
O C35 H35A 110.7
O C35 H35B 110.7
C5 N1 Li 129.65(15)
C5 N1 P1 126.42(12)
P1 N1 Li 103.73(12)
C2 N2 Li 126.33(16)
C2 N2 P2 123.65(13)
P2 N2 Li 103.71(12)
C1 Li P1 36.20(5)
C1 Li P2 36.44(5)
N1 Li C1 68.19(11)
N1 Li P1 33.48(7)
N1 Li P2 93.45(12)
N2 Li C1 70.14(11)
N2 Li N1 116.51(17)
N2 Li P1 100.08(13)
N2 Li P2 33.71(7)
P2 Li P1 68.48(7)
O Li C1 133.24(17)
O Li N1 125.74(18)
O Li N2 117.75(17)
O Li P1 132.27(16)
O Li P2 134.48(15)
C1 P1 C20 114.73(8)
C1 P1 C26 103.46(8)
C1 P1 Li 70.06(9)
C20 P1 Li 146.22(9)
C26 P1 C20 100.94(8)
C26 P1 Li 110.55(9)
N1 P1 C1 109.93(8)
N1 P1 C20 112.44(8)
N1 P1 C26 114.87(8)
N1 P1 Li 42.78(9)
C1 P2 C8 115.93(8)
C1 P2 C14 101.81(8)
C1 P2 Li 70.29(9)
C8 P2 C14 103.09(8)
C8 P2 Li 129.91(9)
C14 P2 Li 125.05(9)
N2 P2 C1 112.87(8)
N2 P2 C8 108.60(8)
N2 P2 C14 114.15(8)
N2 P2 Li 42.58(9)
C32 O C35 109.33(15)
C32 O Li 123.83(15)
C35 O Li 117.41(15)

loop_
_geom_bond_atom_site_label_1
_geom_bond_atom_site_label_2
_geom_bond_distance
C1 H1 0.9753
C1 Li 2.736(4)
C1 P1 1.7190(17)
C1 P2 1.7263(17)
C2 H2 0.9800
C2 C3 1.487(3)
C2 C4 1.535(3)
C2 N2 1.463(2)
C3 H3A 0.9600
C3 H3B 0.9600
C3 H3C 0.9600
C4 H4A 0.9600
C4 H4B 0.9600
C4 H4C 0.9600
C5 H5 0.9800
C5 C6 1.528(3)
C5 C7 1.524(3)
C5 N1 1.462(2)
C6 H6A 0.9600
C6 H6B 0.9600
C6 H6C 0.9600
C7 H7A 0.9600
C7 H7B 0.9600
C7 H7C 0.9600
C8 C9 1.396(2)
C8 C13 1.395(2)
C8 P2 1.8279(17)
C9 H9 0.9300
C9 C10 1.388(3)
C10 H10 0.9300
C10 C11 1.388(3)
C11 H11 0.9300
C11 C12 1.380(3)
C12 H12 0.9300
C12 C13 1.392(3)
C13 H13 0.9300
C14 C15 1.396(2)
C14 C19 1.395(2)
C14 P2 1.8323(17)
C15 H15 0.9300
C15 C16 1.393(2)
C16 H16 0.9300
C16 C17 1.389(3)
C17 H17 0.9300
C17 C18 1.388(3)
C18 H18 0.9300
C18 C19 1.392(3)
C19 H19 0.9300
C20 C21 1.403(2)
C20 C25 1.392(3)
C20 P1 1.8324(17)
C21 H21 0.9300
C21 C22 1.392(3)
C22 H22 0.9300
C22 C23 1.377(3)
C23 H23 0.9300
C23 C24 1.387(3)
C24 H24 0.9300
C24 C25 1.396(3)
C25 H25 0.9300
C26 C27 1.397(2)
C26 C31 1.397(2)
C26 P1 1.8310(18)
C27 H27 0.9300
C27 C28 1.397(3)
C28 H28 0.9300
C28 C29 1.390(3)
C29 H29 0.9300
C29 C30 1.387(3)
C30 H30 0.9300
C30 C31 1.392(3)
C31 H31 0.9300
C32 H32A 0.9700
C32 H32B 0.9700
C32 C33 1.512(3)
C32 O 1.439(2)
C33 H33A 0.9700
C33 H33B 0.9700
C33 C34 1.519(3)
C34 H34A 0.9700
C34 H34B 0.9700
C34 C35 1.511(3)
C35 H35A 0.9700
C35 H35B 0.9700
C35 O 1.450(2)
N1 Li 1.954(3)
N1 P1 1.5868(15)
N2 Li 1.939(3)
N2 P2 1.5900(15)
Li P1 2.794(3)
Li P2 2.783(3)
Li O 1.917(3)

loop_
_geom_torsion_atom_site_label_1
_geom_torsion_atom_site_label_2
_geom_torsion_atom_site_label_3
_geom_torsion_atom_site_label_4
_geom_torsion
C2 N2 P2 C1 154.13(15)
C2 N2 P2 C8 24.14(17)
C2 N2 P2 C14 -90.24(16)
C2 N2 P2 Li 153.5(2)
C3 C2 N2 Li -130.1(2)
C3 C2 N2 P2 82.4(3)
C4 C2 N2 Li -7.8(3)
C4 C2 N2 P2 -155.24(18)
C5 N1 P1 C1 -162.50(15)
C5 N1 P1 C20 -33.36(18)
C5 N1 P1 C26 81.34(17)
C5 N1 P1 Li 175.3(2)
C6 C5 N1 Li -37.2(3)
C6 C5 N1 P1 148.74(17)
C7 C5 N1 Li 85.1(2)
C7 C5 N1 P1 -89.0(2)
C8 C9 C10 C11 0.8(3)
C9 C8 C13 C12 2.3(3)
C9 C8 P2 C1 -50.59(17)
C9 C8 P2 C14 -160.88(14)
C9 C8 P2 N2 77.69(16)
C9 C8 P2 Li 34.69(19)
C9 C10 C11 C12 1.1(3)
C10 C11 C12 C13 -1.2(3)
C11 C12 C13 C8 -0.5(3)
C13 C8 C9 C10 -2.4(3)
C13 C8 P2 C1 135.29(15)
C13 C8 P2 C14 25.00(16)
C13 C8 P2 N2 -96.43(16)
C13 C8 P2 Li -139.43(15)
C14 C15 C16 C17 -0.9(3)
C15 C14 C19 C18 -0.6(3)
C15 C14 P2 C1 -66.91(15)
C15 C14 P2 C8 53.58(16)
C15 C14 P2 N2 171.17(13)
C15 C14 P2 Li -141.00(15)
C15 C16 C17 C18 -0.3(3)
C16 C17 C18 C19 1.0(3)
C17 C18 C19 C14 -0.5(3)
C19 C14 C15 C16 1.4(3)
C19 C14 P2 C1 110.52(14)
C19 C14 P2 C8 -129.00(14)
C19 C14 P2 N2 -11.40(17)
C19 C14 P2 Li 36.43(18)
C20 C21 C22 C23 -1.2(3)
C21 C20 C25 C24 -2.3(3)
C21 C20 P1 C1 -172.36(14)
C21 C20 P1 C26 -61.86(16)
C21 C20 P1 N1 61.04(17)
C21 C20 P1 Li 96.9(2)
C21 C22 C23 C24 -1.0(3)
C22 C23 C24 C25 1.5(3)
C23 C24 C25 C20 0.2(3)
C25 C20 C21 C22 2.8(3)
C25 C20 P1 C1 8.57(18)
C25 C20 P1 C26 119.07(16)
C25 C20 P1 N1 -118.03(16)
C25 C20 P1 Li -82.2(2)
C26 C27 C28 C29 -0.8(3)
C27 C26 C31 C30 -0.3(3)
C27 C26 P1 C1 84.47(15)
C27 C26 P1 C20 -34.50(16)
C27 C26 P1 N1 -155.71(14)
C27 C26 P1 Li 157.93(14)
C27 C28 C29 C30 -0.2(3)
C28 C29 C30 C31 1.0(3)
C29 C30 C31 C26 -0.7(3)
C31 C26 C27 C28 1.0(3)
C31 C26 P1 C1 -91.27(14)
C31 C26 P1 C20 149.76(14)
C31 C26 P1 N1 28.55(16)
C31 C26 P1 Li -17.81(16)
C32 C33 C34 C35 38.64(19)
C33 C32 O C35 9.1(2)
C33 C32 O Li 154.46(17)
C33 C34 C35 O -34.0(2)
C34 C35 O C32 15.9(2)
C34 C35 O Li -131.95(18)
Li C1 P1 C20 -143.74(10)
Li C1 P1 C26 107.28(9)
Li C1 P1 N1 -15.86(10)
Li C1 P2 C8 125.71(10)
Li C1 P2 C14 -123.25(9)
Li C1 P2 N2 -0.45(10)
Li N1 P1 C1 22.23(14)
Li N1 P1 C20 151.36(12)
Li N1 P1 C26 -93.94(13)
Li N2 P2 C1 0.63(14)
Li N2 P2 C8 -129.37(13)
Li N2 P2 C14 116.25(13)
P1 C1 P2 C8 76.44(15)
P1 C1 P2 C14 -172.52(13)
P1 C1 P2 N2 -49.72(16)
P1 C1 P2 Li -49.26(13)
P1 C20 C21 C22 -176.26(14)
P1 C20 C25 C24 176.79(15)
P1 C26 C27 C28 -174.71(14)
P1 C26 C31 C30 175.63(14)
P2 C1 P1 C20 -94.64(14)
P2 C1 P1 C26 156.38(13)
P2 C1 P1 N1 33.24(16)
P2 C1 P1 Li 49.10(13)
P2 C8 C9 C10 -176.71(15)
P2 C8 C13 C12 176.42(14)
P2 C14 C15 C16 178.81(13)
P2 C14 C19 C18 -178.19(14)
O C32 C33 C34 -30.1(2)
